data_1529451
loop_
_publ_author_name
'Messaoud, Mohamed Yacine Ameur'
'Bentabed-Ababsa, Ghenia'
'Hedidi, Madani'
'Derdour, A\"icha'
'Chevallier, Floris'
'Halauko, Yury S.'
'Ivashkevich, Oleg A.'
'Matulis, Vadim E.'
'Picot, Laurent'
'Thi\'ery, Val\'erie'
'Roisnel, Thierry'
'Dorcet, Vincent'
'Mongin, Florence'

_publ_section_title
;
 Deproto-metallation of N-arylated pyrroles and indoles using a mixed
 lithium-zinc base and regioselectivity-computed CH acidity relationship.
;
_journal_name_full 'Beilstein journal of organic chemistry'
_journal_page_first 1475
_journal_page_last 1485
_journal_paper_doi 10.3762/bjoc.11.160
_journal_volume 11
_journal_year 2015
_chemical_compound_source 'synthesis as described'
_chemical_formula_moiety 'C11 H10 I N O'
_chemical_formula_sum 'C11 H10 I N O'
_chemical_formula_weight 299.1
_chemical_name_systematic
;
 ?
;
_space_group_IT_number 14
_symmetry_cell_setting monoclinic
_symmetry_Int_Tables_number 14
_symmetry_space_group_name_Hall '-P 2yn'
_symmetry_space_group_name_H-M 'P 1 21/n 1'
_atom_sites_solution_hydrogens geom
_atom_sites_solution_primary direct
_atom_sites_solution_secondary difmap
_audit_conform_dict_location ftp://ftp.iucr.org/pub/cif_core.dic
_audit_conform_dict_name cif_core.dic
_audit_conform_dict_version 2.3
_audit_creation_date 2015-01-19T16:19:36-00:00
_audit_creation_method 'WinGX routine CIF_UPDATE'
_cell_angle_alpha 90
_cell_angle_beta 92.314(2)
_cell_angle_gamma 90
_cell_formula_units_Z 4
_cell_length_a 9.9461(4)
_cell_length_b 6.9825(3)
_cell_length_c 15.2049(8)
_cell_measurement_reflns_used 4169
_cell_measurement_temperature 150(2)
_cell_measurement_theta_max 27.42
_cell_measurement_theta_min 2.68
_cell_measurement_wavelength 0.71073
_cell_volume 1055.10(8)
_computing_cell_refinement 'Bruker APEX2 (Bruker, 2006)'
_computing_data_collection 'Bruker APEX2 (Bruker, 2006)'
_computing_data_reduction 'Bruker APEX2 (Bruker, 2006)'
_computing_molecular_graphics 'Ortep-3 for Windows (Farrugia, 1997)'
_computing_publication_material
;
          WinGX publication routines (Farrugia, 2012),
          CRYSCALc (T. Roisnel, local program, 2014)
;
_computing_structure_refinement 'SHELXL-97 (Sheldrick, 1997)'
_computing_structure_solution 'SIR97 (Altomare et al., 1999)'
_diffrn_ambient_temperature 150(2)
_diffrn_detector 'CCD plate'
_diffrn_measured_fraction_theta_full 0.999
_diffrn_measured_fraction_theta_max 0.999
_diffrn_measurement_device_type 'APEXII, Bruker-AXS'
_diffrn_measurement_method 'CCD rotation images, thin slices'
_diffrn_radiation_monochromator graphite
_diffrn_radiation_probe x-ray
_diffrn_radiation_type MoK\a
_diffrn_radiation_wavelength 0.71073
_diffrn_reflns_av_R_equivalents 0.0366
_diffrn_reflns_av_unetI/netI 0.0325
_diffrn_reflns_limit_h_max 12
_diffrn_reflns_limit_h_min -8
_diffrn_reflns_limit_k_max 8
_diffrn_reflns_limit_k_min -9
_diffrn_reflns_limit_l_max 19
_diffrn_reflns_limit_l_min -19
_diffrn_reflns_number 9219
_diffrn_reflns_theta_full 27.48
_diffrn_reflns_theta_max 27.48
_diffrn_reflns_theta_min 3.21
_exptl_absorpt_coefficient_mu 3.001
_exptl_absorpt_correction_T_max 0.657
_exptl_absorpt_correction_T_min 0.474
_exptl_absorpt_correction_type multi-scan
_exptl_absorpt_process_details
;
  [Sheldrick, G.M. (2002). SADABS Bruker AXS Inc., Madison, Wisconsin, USA]
;
_exptl_crystal_colour colourless
_exptl_crystal_density_diffrn 1.883
_exptl_crystal_density_method 'not measured'
_exptl_crystal_description block
_exptl_crystal_F_000 576
_exptl_crystal_size_max 0.45
_exptl_crystal_size_mid 0.37
_exptl_crystal_size_min 0.14
_refine_diff_density_max 0.692
_refine_diff_density_min -0.603
_refine_diff_density_rms 0.092
_refine_ls_extinction_method none
_refine_ls_goodness_of_fit_ref 1.083
_refine_ls_hydrogen_treatment constr
_refine_ls_matrix_type full
_refine_ls_number_parameters 128
_refine_ls_number_reflns 2409
_refine_ls_number_restraints 0
_refine_ls_restrained_S_all 1.083
_refine_ls_R_factor_all 0.0292
_refine_ls_R_factor_gt 0.0253
_refine_ls_shift/su_max 0.003
_refine_ls_shift/su_mean 0.001
_refine_ls_structure_factor_coef Fsqd
_refine_ls_weighting_details 'calc w=1/[\s^2^(Fo^2^)+(0.0216P)^2^+0.1733P] where P=(Fo^2^+2Fc^2^)/3'
_refine_ls_weighting_scheme calc
_refine_ls_wR_factor_gt 0.0548
_refine_ls_wR_factor_ref 0.0567
_reflns_number_gt 2149
_reflns_number_total 2409
_reflns_threshold_expression >2sigma(I)
_cod_data_source_file 1860-5397-11-160-S2.cif
_cod_data_source_block 3d
_cod_depositor_comments
;Adding full bibliography for 1529449--1529453.cif.

 Adding full bibliography for 1529449--1529453.cif.
;
_cod_original_sg_symbol_H-M 'P 21/n'
_cod_database_code 1529451

loop_
_symmetry_equiv_pos_as_xyz
'x, y, z'
'-x+1/2, y+1/2, -z+1/2'
'-x, -y, -z'
'x-1/2, -y-1/2, z-1/2'

loop_
_atom_site_label
_atom_site_type_symbol
_atom_site_fract_x
_atom_site_fract_y
_atom_site_fract_z
_atom_site_U_iso_or_equiv
_atom_site_adp_type
_atom_site_occupancy
_atom_site_symmetry_multiplicity
_atom_site_calc_flag
_atom_site_refinement_flags
I1 I 0.329898(16) 0.26502(2) 0.025896(12) 0.02892(8) Uani 1 1 d .
C1 C 0.0348(3) 0.7312(4) 0.0980(2) 0.0328(7) Uani 1 1 d .
H1A H 0.0109 0.7237 0.1598 0.049 Uiso 1 1 calc R
H1B H -0.0441 0.6999 0.06 0.049 Uiso 1 1 calc R
H1C H 0.0653 0.8613 0.0849 0.049 Uiso 1 1 calc R
O2 O 0.14107(15) 0.5974(2) 0.08228(11) 0.0235(4) Uani 1 1 d .
C3 C 0.2572(2) 0.6173(3) 0.13225(16) 0.0190(5) Uani 1 1 d .
C4 C 0.2803(2) 0.7584(3) 0.19549(18) 0.0224(6) Uani 1 1 d .
H4 H 0.2137 0.8536 0.2037 0.027 Uiso 1 1 calc R
C5 C 0.3983(3) 0.7626(3) 0.24669(19) 0.0232(6) Uani 1 1 d .
H5 H 0.4127 0.8613 0.289 0.028 Uiso 1 1 calc R
C6 C 0.4964(2) 0.6223(3) 0.23640(15) 0.0168(5) Uani 1 1 d .
C7 C 0.4758(2) 0.4832(3) 0.17213(15) 0.0185(5) Uani 1 1 d .
H7 H 0.5429 0.3888 0.1637 0.022 Uiso 1 1 calc R
C8 C 0.3585(2) 0.4810(3) 0.12034(15) 0.0181(5) Uani 1 1 d .
N9 N 0.61473(18) 0.6198(3) 0.29203(13) 0.0186(4) Uani 1 1 d .
C10 C 0.6282(2) 0.6985(3) 0.37527(17) 0.0222(5) Uani 1 1 d .
H10 H 0.5605 0.7666 0.4046 0.027 Uiso 1 1 calc R
C11 C 0.7549(2) 0.6618(3) 0.40811(17) 0.0230(5) Uani 1 1 d .
H11 H 0.7916 0.7001 0.464 0.028 Uiso 1 1 calc R
C12 C 0.8220(2) 0.5561(3) 0.34356(17) 0.0226(5) Uani 1 1 d .
H12 H 0.9119 0.5102 0.3485 0.027 Uiso 1 1 calc R
C13 C 0.7341(2) 0.5322(3) 0.27295(17) 0.0218(5) Uani 1 1 d .
H13 H 0.7522 0.4666 0.22 0.026 Uiso 1 1 calc R

loop_
_atom_site_aniso_label
_atom_site_aniso_U_11
_atom_site_aniso_U_22
_atom_site_aniso_U_33
_atom_site_aniso_U_23
_atom_site_aniso_U_13
_atom_site_aniso_U_12
I1 0.02557(11) 0.03101(12) 0.02944(13) -0.01311(7) -0.00791(8) 0.00624(6)
C1 0.0216(14) 0.0434(18) 0.0334(17) -0.0024(12) -0.0008(12) 0.0135(11)
O2 0.0169(8) 0.0303(9) 0.0231(10) -0.0011(8) -0.0029(7) 0.0051(7)
C3 0.0174(11) 0.0216(12) 0.0179(13) 0.0022(10) 0.0003(9) 0.0003(9)
C4 0.0174(13) 0.0222(13) 0.0276(15) -0.0017(10) 0.0009(11) 0.0057(9)
C5 0.0219(13) 0.0211(14) 0.0267(15) -0.0050(10) 0.0028(11) 0.0016(9)
C6 0.0161(11) 0.0161(11) 0.0183(13) 0.0010(9) 0.0012(9) -0.0025(8)
C7 0.0172(11) 0.0174(11) 0.0213(13) 0.0007(10) 0.0031(9) 0.0020(9)
C8 0.0188(11) 0.0177(11) 0.0180(13) -0.0029(9) 0.0030(9) -0.0013(9)
N9 0.0175(9) 0.0183(10) 0.0200(11) -0.0014(8) -0.0003(8) -0.0009(7)
C10 0.0255(13) 0.0200(12) 0.0216(14) -0.0035(10) 0.0052(10) -0.0025(10)
C11 0.0261(13) 0.0219(13) 0.0207(14) 0.0008(10) -0.0039(10) -0.0048(10)
C12 0.0193(12) 0.0185(12) 0.0296(15) 0.0011(10) -0.0037(10) -0.0002(9)
C13 0.0209(12) 0.0165(12) 0.0282(14) -0.0040(10) 0.0034(10) 0.0021(9)

loop_
_atom_type_symbol
_atom_type_description
_atom_type_scat_dispersion_real
_atom_type_scat_dispersion_imag
_atom_type_scat_source
C C 0.0033 0.0016 'International Tables Vol C Tables 4.2.6.8 and 6.1.1.4'
H H 0 0 'International Tables Vol C Tables 4.2.6.8 and 6.1.1.4'
N N 0.0061 0.0033 'International Tables Vol C Tables 4.2.6.8 and 6.1.1.4'
O O 0.0106 0.006 'International Tables Vol C Tables 4.2.6.8 and 6.1.1.4'
I I -0.4742 1.8119 'International Tables Vol C Tables 4.2.6.8 and 6.1.1.4'

loop_
_geom_angle_atom_site_label_1
_geom_angle_atom_site_label_2
_geom_angle_atom_site_label_3
_geom_angle
O2 C1 H1A 109.5
O2 C1 H1B 109.5
H1A C1 H1B 109.5
O2 C1 H1C 109.5
H1A C1 H1C 109.5
H1B C1 H1C 109.5
C3 O2 C1 116.90(19)
O2 C3 C4 124.8(2)
O2 C3 C8 117.1(2)
C4 C3 C8 118.1(2)
C5 C4 C3 121.2(2)
C5 C4 H4 119.4
C3 C4 H4 119.4
C4 C5 C6 120.2(2)
C4 C5 H5 119.9
C6 C5 H5 119.9
C7 C6 C5 119.1(2)
C7 C6 N9 120.37(19)
C5 C6 N9 120.5(2)
C8 C7 C6 120.4(2)
C8 C7 H7 119.8
C6 C7 H7 119.8
C7 C8 C3 120.9(2)
C7 C8 I1 119.14(16)
C3 C8 I1 119.94(17)
C13 N9 C10 108.5(2)
C13 N9 C6 125.5(2)
C10 N9 C6 126.00(19)
C11 C10 N9 108.4(2)
C11 C10 H10 125.8
N9 C10 H10 125.8
C10 C11 C12 107.4(2)
C10 C11 H11 126.3
C12 C11 H11 126.3
C13 C12 C11 107.7(2)
C13 C12 H12 126.2
C11 C12 H12 126.2
C12 C13 N9 108.0(2)
C12 C13 H13 126
N9 C13 H13 126

loop_
_geom_bond_atom_site_label_1
_geom_bond_atom_site_label_2
_geom_bond_distance
I1 C8 2.094(2)
C1 O2 1.438(3)
C1 H1A 0.98
C1 H1B 0.98
C1 H1C 0.98
O2 C3 1.364(3)
C3 C4 1.389(3)
C3 C8 1.403(3)
C4 C5 1.383(4)
C4 H4 0.95
C5 C6 1.396(3)
C5 H5 0.95
C6 C7 1.388(3)
C6 N9 1.421(3)
C7 C8 1.382(3)
C7 H7 0.95
N9 C13 1.377(3)
N9 C10 1.381(3)
C10 C11 1.361(3)
C10 H10 0.95
C11 C12 1.416(3)
C11 H11 0.95
C12 C13 1.367(3)
C12 H12 0.95
C13 H13 0.95

loop_
_geom_torsion_atom_site_label_1
_geom_torsion_atom_site_label_2
_geom_torsion_atom_site_label_3
_geom_torsion_atom_site_label_4
_geom_torsion
C1 O2 C3 C4 -1.1(3)
C1 O2 C3 C8 176.8(2)
O2 C3 C4 C5 176.5(2)
C8 C3 C4 C5 -1.3(4)
C3 C4 C5 C6 -0.9(4)
C4 C5 C6 C7 2.3(4)
C4 C5 C6 N9 -176.6(2)
C5 C6 C7 C8 -1.4(3)
N9 C6 C7 C8 177.4(2)
C6 C7 C8 C3 -0.8(3)
C6 C7 C8 I1 -178.76(16)
O2 C3 C8 C7 -175.85(19)
C4 C3 C8 C7 2.1(3)
O2 C3 C8 I1 2.1(3)
C4 C3 C8 I1 -179.90(17)
C7 C6 N9 C13 22.5(3)
C5 C6 N9 C13 -158.6(2)
C7 C6 N9 C10 -155.0(2)
C5 C6 N9 C10 23.8(3)
C13 N9 C10 C11 0.3(3)
C6 N9 C10 C11 178.3(2)
N9 C10 C11 C12 -0.4(3)
C10 C11 C12 C13 0.3(3)
C11 C12 C13 N9 0.0(3)
C10 N9 C13 C12 -0.2(3)
C6 N9 C13 C12 -178.11(19)
